data_7229491
loop_
_publ_author_name
'Guo, Mingming'
'Guo, Huadong'
'Liu, Siyu'
'Sun, Yingying'
'Guo, Xianmin'

_publ_section_title
;
 A microporous cationic metal--organic framework for the efficient removal
 of dichromate and the selective adsorption of dyes from water
;
_journal_issue 80
_journal_name_full 'RSC Advances'
_journal_page_first 51021
_journal_paper_doi 10.1039/C7RA09429A
_journal_volume 7
_journal_year 2017
_chemical_formula_moiety 'C28 H24 Cd N6 O4 P'
_chemical_formula_sum 'C28 H24 Cd N6 O4 P'
_chemical_formula_weight 651.90
_chemical_melting_point ?
_chemical_name_systematic
;
 ?
;
_space_group_IT_number 14
_symmetry_cell_setting monoclinic
_symmetry_space_group_name_Hall '-P 2ybc'
_symmetry_space_group_name_H-M 'P 1 21/c 1'
_atom_sites_solution_hydrogens geom
_atom_sites_solution_primary direct
_atom_sites_solution_secondary difmap
_audit_creation_method SHELXL-97
_audit_update_record
;
2017-08-13 deposited with the CCDC.
2017-10-24 downloaded from the CCDC.
;
_cell_angle_alpha 90.00
_cell_angle_beta 101.4620(10)
_cell_angle_gamma 90.00
_cell_formula_units_Z 4
_cell_length_a 17.9427(8)
_cell_length_b 26.5356(12)
_cell_length_c 8.4262(4)
_cell_measurement_reflns_used 9772
_cell_measurement_temperature 293(2)
_cell_measurement_theta_max 26.02
_cell_measurement_theta_min 1.61
_cell_volume 3931.9(3)
_computing_cell_refinement 'Bruker SMART'
_computing_data_collection 'Bruker SMART'
_computing_data_reduction 'Bruker SAINT'
_computing_molecular_graphics SHELXP-97
_computing_publication_material SHELXTL
_computing_structure_refinement 'SHELXL-97 (Sheldrick, 1997)'
_computing_structure_solution 'SHELXS-97 (Sheldrick, 1990)'
_diffrn_ambient_temperature 293(2)
_diffrn_detector_area_resol_mean 9.00cm
_diffrn_measured_fraction_theta_full 0.998
_diffrn_measured_fraction_theta_max 0.998
_diffrn_measurement_device_type 'CCD area detector'
_diffrn_measurement_method 'phi and omega scans'
_diffrn_radiation_monochromator graphite
_diffrn_radiation_source 'fine-focus sealed tube'
_diffrn_radiation_type MoK\a
_diffrn_radiation_wavelength 0.71073
_diffrn_reflns_av_R_equivalents 0.0190
_diffrn_reflns_av_sigmaI/netI 0.0196
_diffrn_reflns_limit_h_max 23
_diffrn_reflns_limit_h_min -23
_diffrn_reflns_limit_k_max 35
_diffrn_reflns_limit_k_min -26
_diffrn_reflns_limit_l_max 11
_diffrn_reflns_limit_l_min -11
_diffrn_reflns_number 28965
_diffrn_reflns_theta_full 28.31
_diffrn_reflns_theta_max 28.31
_diffrn_reflns_theta_min 1.92
_diffrn_standards_decay_% none
_diffrn_standards_interval_count none
_diffrn_standards_interval_time none
_diffrn_standards_number none
_exptl_absorpt_coefficient_mu 0.628
_exptl_absorpt_correction_T_max 0.891
_exptl_absorpt_correction_T_min 0.858
_exptl_absorpt_correction_type empirical
_exptl_absorpt_process_details SADABS
_exptl_crystal_colour colorless
_exptl_crystal_density_diffrn 1.101
_exptl_crystal_density_method 'not measured'
_exptl_crystal_description block
_exptl_crystal_F_000 1316
_exptl_crystal_size_max 0.24
_exptl_crystal_size_mid 0.20
_exptl_crystal_size_min 0.18
_platon_squeeze_details
;
;
_refine_diff_density_max 0.803
_refine_diff_density_min -1.303
_refine_diff_density_rms 0.085
_refine_ls_extinction_method none
_refine_ls_goodness_of_fit_ref 1.078
_refine_ls_hydrogen_treatment constr
_refine_ls_matrix_type full
_refine_ls_number_parameters 361
_refine_ls_number_reflns 9772
_refine_ls_number_restraints 18
_refine_ls_restrained_S_all 1.108
_refine_ls_R_factor_all 0.0358
_refine_ls_R_factor_gt 0.0322
_refine_ls_shift/su_max 0.002
_refine_ls_shift/su_mean 0.000
_refine_ls_structure_factor_coef Fsqd
_refine_ls_weighting_details 'calc w=1/[\s^2^(Fo^2^)+(0.0361P)^2^+4.7373P] where P=(Fo^2^+2Fc^2^)/3'
_refine_ls_weighting_scheme calc
_refine_ls_wR_factor_gt 0.0806
_refine_ls_wR_factor_ref 0.0820
_reflns_number_gt 8856
_reflns_number_total 9772
_reflns_threshold_expression >2sigma(I)
_cod_data_source_file c7ra09429a2.cif
_cod_data_source_block 1
_cod_depositor_comments
;
The following automatic conversions were performed:

'_chemical_melting_point' value 'not measured' was changed to '?' -
the value is undefined or not given.

Automatic conversion script
Id: cif_fix_values 4973 2017-02-22 13:04:09Z antanas 
;
_cod_original_sg_symbol_H-M p21/c
_cod_database_code 7229491

loop_
_symmetry_equiv_pos_as_xyz
'x, y, z'
'-x, y+1/2, -z+1/2'
'-x, -y, -z'
'x, -y-1/2, z-1/2'

loop_
_atom_site_label
_atom_site_type_symbol
_atom_site_fract_x
_atom_site_fract_y
_atom_site_fract_z
_atom_site_U_iso_or_equiv
_atom_site_adp_type
_atom_site_occupancy
_atom_site_symmetry_multiplicity
_atom_site_calc_flag
_atom_site_refinement_flags
_atom_site_disorder_assembly
_atom_site_disorder_group
C1 C 0.98297(11) 0.19126(9) 0.6623(3) 0.0226(4) Uani 1 1 d . . .
H1 H 0.9561 0.1943 0.5564 0.027 Uiso 1 1 calc R . .
C2 C 1.00975(16) 0.1874(2) 0.9185(3) 0.0729(13) Uani 1 1 d U . .
H2 H 1.0047 0.1867 1.0262 0.088 Uiso 1 1 calc R . .
C3 C 1.07663(16) 0.1850(2) 0.8679(4) 0.0760(14) Uani 1 1 d U . .
H3 H 1.1249 0.1826 0.9326 0.091 Uiso 1 1 calc R . .
C4 C 1.11103(12) 0.18417(10) 0.5945(3) 0.0249(5) Uani 1 1 d . . .
C5 C 1.0849(2) 0.1967(2) 0.4297(5) 0.0236(14) Uiso 0.530(13) 1 d P A 1
C5' C 1.0819(3) 0.1713(3) 0.4280(6) 0.0239(16) Uiso 0.470(13) 1 d P A 2
C6 C 1.13444(15) 0.1826(2) 0.3251(3) 0.0714(13) Uani 1 1 d U . .
H6 H 1.1145 0.1768 0.2161 0.086 Uiso 1 1 calc R A 1
C7 C 1.21155(11) 0.17758(8) 0.3826(2) 0.0183(4) Uani 1 1 d . A .
C8 C 1.23722(12) 0.17805(9) 0.5486(3) 0.0243(4) Uani 1 1 d . . .
H8 H 1.2892 0.1760 0.5901 0.029 Uiso 1 1 calc R A .
C9 C 1.18741(12) 0.18153(9) 0.6547(3) 0.0227(4) Uani 1 1 d . A .
H9 H 1.2059 0.1821 0.7659 0.027 Uiso 1 1 calc R . .
C10 C 1.36572(11) 0.18768(8) 0.3463(2) 0.0161(4) Uani 1 1 d . A .
C11 C 1.37466(12) 0.23603(9) 0.4127(3) 0.0308(5) Uani 1 1 d . . .
H11 H 1.3331 0.2576 0.4002 0.037 Uiso 1 1 calc R . .
C12 C 1.44516(13) 0.25222(9) 0.4974(3) 0.0310(5) Uani 1 1 d . . .
H12 H 1.4506 0.2844 0.5419 0.037 Uiso 1 1 calc R . .
C13 C 1.50706(11) 0.22029(8) 0.5153(2) 0.0163(4) Uani 1 1 d . . .
C14 C 1.49914(12) 0.17218(9) 0.4507(3) 0.0260(5) Uani 1 1 d . . .
H14 H 1.5409 0.1507 0.4632 0.031 Uiso 1 1 calc R . .
C15 C 1.42856(12) 0.15618(9) 0.3673(3) 0.0256(5) Uani 1 1 d . . .
H15 H 1.4233 0.1237 0.3248 0.031 Uiso 1 1 calc R . .
C16 C 1.59635(12) 0.28399(8) 0.6718(3) 0.0215(4) Uani 1 1 d . . .
H16 H 1.5632 0.3111 0.6696 0.026 Uiso 1 1 calc R . .
C17 C 1.67116(12) 0.28266(8) 0.7435(3) 0.0217(4) Uani 1 1 d . . .
H17 H 1.6980 0.3090 0.8012 0.026 Uiso 1 1 calc R . .
C18 C 1.64489(11) 0.20964(8) 0.6340(3) 0.0204(4) Uani 1 1 d . . .
H18 H 1.6494 0.1766 0.6007 0.024 Uiso 1 1 calc R . .
C19 C 1.27608(11) 0.10123(8) 0.2111(2) 0.0177(4) Uani 1 1 d . A .
C20 C 1.28293(13) 0.08258(8) 0.0598(3) 0.0228(4) Uani 1 1 d . . .
H20 H 1.2897 0.1049 -0.0213 0.027 Uiso 1 1 calc R . .
C21 C 1.27974(14) 0.03087(8) 0.0290(3) 0.0244(4) Uani 1 1 d . . .
H21 H 1.2846 0.0185 -0.0717 0.029 Uiso 1 1 calc R . .
C22 C 1.26917(12) -0.00185(8) 0.1514(3) 0.0200(4) Uani 1 1 d . . .
C23 C 1.26514(14) 0.01601(8) 0.3050(3) 0.0241(4) Uani 1 1 d . . .
H23 H 1.2606 -0.0064 0.3875 0.029 Uiso 1 1 calc R . .
C24 C 1.26797(13) 0.06743(8) 0.3333(3) 0.0226(4) Uani 1 1 d . . .
H24 H 1.2644 0.0796 0.4351 0.027 Uiso 1 1 calc R . .
C25 C 1.21774(12) -0.08653(8) 0.1883(3) 0.0213(4) Uani 1 1 d . . .
H25 H 1.1865 -0.0767 0.2588 0.026 Uiso 1 1 calc R . .
C26 C 1.29919(14) -0.08299(9) 0.0239(3) 0.0265(5) Uani 1 1 d . . .
H26 H 1.3330 -0.0715 -0.0385 0.032 Uiso 1 1 calc R . .
C27 C 1.27621(13) -0.13125(9) 0.0383(3) 0.0256(4) Uani 1 1 d . . .
H27 H 1.2926 -0.1590 -0.0130 0.031 Uiso 1 1 calc R . .
C28 C 0.86668(11) 0.30519(8) 0.6600(2) 0.0186(4) Uani 1 1 d . . .
H28 H 0.8800 0.3371 0.6295 0.022 Uiso 1 1 calc R . .
N1 N 0.95104(10) 0.19110(8) 0.7892(2) 0.0252(4) Uani 1 1 d . . .
N2 N 1.05900(10) 0.18658(9) 0.7024(2) 0.0301(5) Uani 1 1 d . A .
N3 N 1.57923(9) 0.23695(6) 0.6026(2) 0.0163(3) Uani 1 1 d . . .
N4 N 1.70119(10) 0.23632(7) 0.7179(2) 0.0188(3) Uani 1 1 d . . .
N5 N 1.26186(10) -0.05453(7) 0.1214(2) 0.0205(3) Uani 1 1 d . . .
N6 N 1.22483(11) -0.13300(7) 0.1409(2) 0.0212(4) Uani 1 1 d . . .
O1 O 1.24638(8) 0.19489(6) 0.08153(18) 0.0195(3) Uani 1 1 d . A .
O2 O 0.84507(8) 0.27316(6) 0.55197(17) 0.0204(3) Uani 1 1 d . . .
O3 O 0.87125(10) 0.29622(7) 0.80787(19) 0.0285(4) Uani 1 1 d . . .
O4 O 0.80667(10) 0.15868(7) 0.5325(2) 0.0321(4) Uani 1 1 d . . .
Cd1 Cd 0.824609(7) 0.207929(5) 0.773473(16) 0.01419(5) Uani 1 1 d . . .
P1 P 1.27296(3) 0.168615(19) 0.23880(6) 0.01503(10) Uani 1 1 d . . .

loop_
_atom_site_aniso_label
_atom_site_aniso_U_11
_atom_site_aniso_U_22
_atom_site_aniso_U_33
_atom_site_aniso_U_23
_atom_site_aniso_U_13
_atom_site_aniso_U_12
C1 0.0117(9) 0.0374(12) 0.0174(9) -0.0004(8) -0.0004(7) 0.0028(8)
C2 0.0183(12) 0.183(4) 0.0163(12) 0.0121(18) 0.0012(10) 0.0165(19)
C3 0.0170(13) 0.189(4) 0.0213(13) 0.012(2) 0.0013(10) 0.0137(19)
C4 0.0121(9) 0.0440(14) 0.0183(10) 0.0009(9) 0.0026(8) 0.0039(9)
C6 0.0144(12) 0.183(4) 0.0160(11) 0.0021(18) 0.0006(9) 0.0108(18)
C7 0.0117(9) 0.0246(10) 0.0186(9) 0.0013(8) 0.0031(7) 0.0011(7)
C8 0.0105(9) 0.0401(13) 0.0206(10) -0.0060(9) -0.0009(7) 0.0002(8)
C9 0.0136(9) 0.0352(12) 0.0174(9) -0.0055(8) -0.0013(7) -0.0010(8)
C10 0.0108(8) 0.0185(9) 0.0182(9) 0.0010(7) 0.0013(7) -0.0010(7)
C11 0.0135(10) 0.0206(11) 0.0542(15) -0.0048(10) -0.0033(10) 0.0032(8)
C12 0.0158(10) 0.0205(11) 0.0532(15) -0.0118(10) -0.0013(10) 0.0000(8)
C13 0.0100(8) 0.0222(9) 0.0160(9) -0.0019(7) 0.0012(7) -0.0017(7)
C14 0.0137(9) 0.0243(11) 0.0372(12) -0.0091(9) -0.0020(9) 0.0046(8)
C15 0.0173(10) 0.0226(11) 0.0346(12) -0.0118(9) -0.0008(9) 0.0019(8)
C16 0.0166(9) 0.0205(10) 0.0260(10) -0.0053(8) 0.0006(8) 0.0000(8)
C17 0.0177(10) 0.0245(10) 0.0218(10) -0.0038(8) 0.0017(8) -0.0019(8)
C18 0.0107(9) 0.0240(10) 0.0251(10) -0.0040(8) 0.0004(7) 0.0013(7)
C19 0.0137(9) 0.0198(9) 0.0185(9) 0.0007(7) 0.0005(7) -0.0027(7)
C20 0.0288(11) 0.0227(10) 0.0179(9) 0.0026(8) 0.0073(8) -0.0056(8)
C21 0.0350(12) 0.0239(11) 0.0154(9) -0.0008(8) 0.0076(8) -0.0061(9)
C22 0.0214(10) 0.0184(10) 0.0204(10) -0.0002(8) 0.0047(8) -0.0033(8)
C23 0.0351(12) 0.0215(10) 0.0162(9) 0.0033(8) 0.0058(8) -0.0017(9)
C24 0.0304(11) 0.0227(10) 0.0150(9) 0.0009(8) 0.0051(8) 0.0001(8)
C25 0.0241(10) 0.0212(10) 0.0201(9) 0.0011(8) 0.0078(8) -0.0024(8)
C26 0.0307(12) 0.0266(11) 0.0258(11) -0.0040(9) 0.0141(9) -0.0053(9)
C27 0.0302(12) 0.0237(11) 0.0258(11) -0.0036(8) 0.0123(9) -0.0039(9)
C28 0.0169(9) 0.0236(10) 0.0148(9) 0.0009(7) 0.0018(7) -0.0008(7)
N1 0.0134(8) 0.0434(11) 0.0180(8) -0.0001(8) 0.0016(7) 0.0028(8)
N2 0.0119(8) 0.0607(14) 0.0167(9) 0.0013(9) 0.0006(7) 0.0046(8)
N3 0.0103(7) 0.0204(8) 0.0176(8) -0.0028(6) 0.0011(6) -0.0014(6)
N4 0.0132(8) 0.0236(9) 0.0185(8) -0.0012(7) 0.0003(6) -0.0016(6)
N5 0.0243(9) 0.0196(9) 0.0188(8) 0.0000(7) 0.0072(7) -0.0034(7)
N6 0.0245(9) 0.0202(9) 0.0197(8) -0.0006(7) 0.0063(7) -0.0027(7)
O1 0.0153(7) 0.0234(7) 0.0187(7) 0.0039(6) 0.0006(5) -0.0008(5)
O2 0.0221(7) 0.0217(7) 0.0161(7) -0.0001(6) 0.0003(6) 0.0005(6)
O3 0.0323(9) 0.0382(10) 0.0141(7) -0.0008(6) 0.0027(6) -0.0025(7)
O4 0.0286(9) 0.0470(11) 0.0222(8) -0.0100(7) 0.0086(7) -0.0146(8)
Cd1 0.00964(7) 0.01919(8) 0.01296(7) -0.00013(5) 0.00037(5) -0.00087(5)
P1 0.0102(2) 0.0183(2) 0.0158(2) 0.00062(18) 0.00066(17) -0.00120(17)

loop_
_atom_type_symbol
_atom_type_description
_atom_type_scat_dispersion_real
_atom_type_scat_dispersion_imag
_atom_type_scat_source
C C 0.0033 0.0016 'International Tables Vol C Tables 4.2.6.8 and 6.1.1.4'
H H 0.0000 0.0000 'International Tables Vol C Tables 4.2.6.8 and 6.1.1.4'
N N 0.0061 0.0033 'International Tables Vol C Tables 4.2.6.8 and 6.1.1.4'
O O 0.0106 0.0060 'International Tables Vol C Tables 4.2.6.8 and 6.1.1.4'
Cd Cd -0.8075 1.2024 'International Tables Vol C Tables 4.2.6.8 and 6.1.1.4'
P P 0.1023 0.0942 'International Tables Vol C Tables 4.2.6.8 and 6.1.1.4'

loop_
_geom_angle_atom_site_label_1
_geom_angle_atom_site_label_2
_geom_angle_atom_site_label_3
_geom_angle
_geom_angle_site_symmetry_1
_geom_angle_site_symmetry_3
N1 C1 N2 112.41(19) . .
N1 C1 H1 123.8 . .
N2 C1 H1 123.8 . .
C3 C2 N1 110.2(2) . .
C3 C2 H2 124.9 . .
N1 C2 H2 124.9 . .
C2 C3 N2 106.3(2) . .
C2 C3 H3 126.9 . .
N2 C3 H3 126.9 . .
C9 C4 C5 119.3(3) . .
C9 C4 N2 120.03(19) . .
C5 C4 N2 118.9(2) . .
C9 C4 C5' 119.6(3) . .
C5 C4 C5' 27.4(2) . .
N2 C4 C5' 118.4(3) . .
C4 C5 C6 114.9(4) . .
C6 C5' C4 112.7(4) . .
C7 C6 C5 121.1(3) . .
C7 C6 C5' 120.1(3) . .
C5 C6 C5' 27.4(2) . .
C7 C6 H6 119.5 . .
C5 C6 H6 119.5 . .
C5' C6 H6 113.1 . .
C6 C7 C8 117.6(2) . .
C6 C7 P1 118.72(17) . .
C8 C7 P1 123.64(15) . .
C7 C8 C9 121.65(19) . .
C7 C8 H8 119.2 . .
C9 C8 H8 119.2 . .
C4 C9 C8 119.44(19) . .
C4 C9 H9 120.3 . .
C8 C9 H9 120.3 . .
C15 C10 C11 118.50(18) . .
C15 C10 P1 122.78(16) . .
C11 C10 P1 118.72(15) . .
C12 C11 C10 120.7(2) . .
C12 C11 H11 119.7 . .
C10 C11 H11 119.7 . .
C13 C12 C11 119.7(2) . .
C13 C12 H12 120.1 . .
C11 C12 H12 120.1 . .
C12 C13 C14 120.36(18) . .
C12 C13 N3 119.61(18) . .
C14 C13 N3 120.03(18) . .
C13 C14 C15 119.59(19) . .
C13 C14 H14 120.2 . .
C15 C14 H14 120.2 . .
C10 C15 C14 121.2(2) . .
C10 C15 H15 119.4 . .
C14 C15 H15 119.4 . .
C17 C16 N3 106.28(18) . .
C17 C16 H16 126.9 . .
N3 C16 H16 126.9 . .
C16 C17 N4 109.66(19) . .
C16 C17 H17 125.2 . .
N4 C17 H17 125.2 . .
N4 C18 N3 111.06(18) . .
N4 C18 H18 124.5 . .
N3 C18 H18 124.5 . .
C20 C19 C24 119.19(19) . .
C20 C19 P1 118.69(16) . .
C24 C19 P1 122.05(16) . .
C19 C20 C21 120.74(19) . .
C19 C20 H20 119.6 . .
C21 C20 H20 119.6 . .
C22 C21 C20 118.9(2) . .
C22 C21 H21 120.6 . .
C20 C21 H21 120.6 . .
C21 C22 C23 121.1(2) . .
C21 C22 N5 120.24(19) . .
C23 C22 N5 118.65(19) . .
C24 C23 C22 119.2(2) . .
C24 C23 H23 120.4 . .
C22 C23 H23 120.4 . .
C23 C24 C19 120.8(2) . .
C23 C24 H24 119.6 . .
C19 C24 H24 119.6 . .
N6 C25 N5 111.20(19) . .
N6 C25 H25 124.4 . .
N5 C25 H25 124.4 . .
C27 C26 N5 105.70(19) . .
C27 C26 H26 127.2 . .
N5 C26 H26 127.2 . .
C26 C27 N6 109.8(2) . .
C26 C27 H27 125.1 . .
N6 C27 H27 125.1 . .
O2 C28 O3 122.9(2) . .
O2 C28 H28 118.5 . .
O3 C28 H28 118.5 . .
C1 N1 C2 105.04(19) . .
C1 N1 Cd1 122.78(14) . .
C2 N1 Cd1 131.35(17) . .
C1 N2 C3 106.1(2) . .
C1 N2 C4 127.09(19) . .
C3 N2 C4 126.8(2) . .
C18 N3 C16 106.63(16) . .
C18 N3 C13 126.60(17) . .
C16 N3 C13 126.77(17) . .
C18 N4 C17 106.36(17) . .
C18 N4 Cd1 122.56(14) . 1_655
C17 N4 Cd1 130.72(14) . 1_655
C25 N5 C26 107.24(18) . .
C25 N5 C22 125.57(18) . .
C26 N5 C22 127.17(18) . .
C25 N6 C27 106.04(18) . .
C25 N6 Cd1 129.60(14) . 3_756
C27 N6 Cd1 124.01(14) . 3_756
C28 O2 Cd1 123.03(14) . 4_565
C28 O2 Cd1 89.86(12) . .
Cd1 O2 Cd1 146.38(7) 4_565 .
C28 O3 Cd1 96.25(13) . .
N1 Cd1 N4 168.34(7) . 1_455
N1 Cd1 N6 104.33(7) . 3_756
N4 Cd1 N6 86.14(6) 1_455 3_756
N1 Cd1 O2 91.58(6) . 4_566
N4 Cd1 O2 94.95(6) 1_455 4_566
N6 Cd1 O2 82.40(6) 3_756 4_566
N1 Cd1 O4 84.65(6) . .
N4 Cd1 O4 92.56(6) 1_455 .
N6 Cd1 O4 78.60(6) 3_756 .
O2 Cd1 O4 159.03(6) 4_566 .
N1 Cd1 O3 82.56(7) . .
N4 Cd1 O3 90.18(6) 1_455 .
N6 Cd1 O3 154.32(6) 3_756 .
O2 Cd1 O3 72.59(5) 4_566 .
O4 Cd1 O3 127.00(6) . .
N1 Cd1 O2 83.84(6) . .
N4 Cd1 O2 84.50(6) 1_455 .
N6 Cd1 O2 153.10(5) 3_756 .
O2 Cd1 O2 123.49(3) 4_566 .
O4 Cd1 O2 76.69(6) . .
O3 Cd1 O2 50.93(5) . .
O1 P1 C10 114.60(9) . .
O1 P1 C19 111.17(9) . .
C10 P1 C19 107.08(9) . .
O1 P1 C7 113.86(9) . .
C10 P1 C7 104.56(9) . .
C19 P1 C7 104.82(10) . .

loop_
_geom_bond_atom_site_label_1
_geom_bond_atom_site_label_2
_geom_bond_distance
_geom_bond_site_symmetry_2
C1 N1 1.309(3) .
C1 N2 1.344(3) .
C1 H1 0.9300 .
C2 C3 1.353(4) .
C2 N1 1.361(3) .
C2 H2 0.9300 .
C3 N2 1.367(3) .
C3 H3 0.9300 .
C4 C9 1.365(3) .
C4 C5 1.414(5) .
C4 N2 1.428(3) .
C4 C5' 1.437(5) .
C5 C6 1.421(5) .
C5' C6 1.433(6) .
C6 C7 1.379(3) .
C6 H6 0.9300 .
C7 C8 1.383(3) .
C7 P1 1.808(2) .
C8 C9 1.387(3) .
C8 H8 0.9300 .
C9 H9 0.9300 .
C10 C15 1.386(3) .
C10 C11 1.396(3) .
C10 P1 1.802(2) .
C11 C12 1.391(3) .
C11 H11 0.9300 .
C12 C13 1.381(3) .
C12 H12 0.9300 .
C13 C14 1.384(3) .
C13 N3 1.426(2) .
C14 C15 1.387(3) .
C14 H14 0.9300 .
C15 H15 0.9300 .
C16 C17 1.359(3) .
C16 N3 1.386(3) .
C16 H16 0.9300 .
C17 N4 1.377(3) .
C17 H17 0.9300 .
C18 N4 1.318(3) .
C18 N3 1.364(3) .
C18 H18 0.9300 .
C19 C20 1.395(3) .
C19 C24 1.395(3) .
C19 P1 1.806(2) .
C20 C21 1.396(3) .
C20 H20 0.9300 .
C21 C22 1.390(3) .
C21 H21 0.9300 .
C22 C23 1.394(3) .
C22 N5 1.422(3) .
C23 C24 1.384(3) .
C23 H23 0.9300 .
C24 H24 0.9300 .
C25 N6 1.310(3) .
C25 N5 1.358(3) .
C25 H25 0.9300 .
C26 C27 1.358(3) .
C26 N5 1.382(3) .
C26 H26 0.9300 .
C27 N6 1.384(3) .
C27 H27 0.9300 .
C28 O2 1.249(3) .
C28 O3 1.255(3) .
C28 H28 0.9300 .
N1 Cd1 2.2900(18) .
N4 Cd1 2.2975(17) 1_655
N6 Cd1 2.3486(18) 3_756
O1 P1 1.4894(15) .
O2 Cd1 2.3561(14) 4_565
O2 Cd1 2.6243(15) .
O3 Cd1 2.4854(17) .
O4 Cd1 2.3824(16) .
Cd1 N4 2.2975(17) 1_455
Cd1 N6 2.3486(18) 3_756
Cd1 O2 2.3561(14) 4_566

loop_
_geom_torsion_atom_site_label_1
_geom_torsion_atom_site_label_2
_geom_torsion_atom_site_label_3
_geom_torsion_atom_site_label_4
_geom_torsion
_geom_torsion_site_symmetry_1
_geom_torsion_site_symmetry_4
N1 C2 C3 N2 -0.7(6) . .
C9 C4 C5 C6 28.5(6) . .
N2 C4 C5 C6 -166.5(4) . .
C5' C4 C5 C6 -69.9(7) . .
C9 C4 C5' C6 -31.2(6) . .
C5 C4 C5' C6 66.2(6) . .
N2 C4 C5' C6 164.9(4) . .
C4 C5 C6 C7 -25.9(7) . .
C4 C5 C6 C5' 70.4(6) . .
C4 C5' C6 C7 34.6(7) . .
C4 C5' C6 C5 -65.7(6) . .
C5 C6 C7 C8 10.9(6) . .
C5' C6 C7 C8 -21.0(6) . .
C5 C6 C7 P1 -171.2(4) . .
C5' C6 C7 P1 156.9(4) . .
C6 C7 C8 C9 2.4(4) . .
P1 C7 C8 C9 -175.42(19) . .
C5 C4 C9 C8 -16.7(4) . .
N2 C4 C9 C8 178.5(2) . .
C5' C4 C9 C8 14.9(5) . .
C7 C8 C9 C4 0.5(4) . .
C15 C10 C11 C12 0.3(4) . .
P1 C10 C11 C12 179.6(2) . .
C10 C11 C12 C13 0.4(4) . .
C11 C12 C13 C14 -0.6(4) . .
C11 C12 C13 N3 -179.9(2) . .
C12 C13 C14 C15 0.2(4) . .
N3 C13 C14 C15 179.4(2) . .
C11 C10 C15 C14 -0.7(4) . .
P1 C10 C15 C14 179.95(19) . .
C13 C14 C15 C10 0.5(4) . .
N3 C16 C17 N4 1.1(3) . .
C24 C19 C20 C21 1.7(3) . .
P1 C19 C20 C21 -175.07(18) . .
C19 C20 C21 C22 0.4(3) . .
C20 C21 C22 C23 -2.8(3) . .
C20 C21 C22 N5 176.9(2) . .
C21 C22 C23 C24 3.2(3) . .
N5 C22 C23 C24 -176.5(2) . .
C22 C23 C24 C19 -1.1(3) . .
C20 C19 C24 C23 -1.3(3) . .
P1 C19 C24 C23 175.33(18) . .
N5 C26 C27 N6 0.8(3) . .
N2 C1 N1 C2 1.6(4) . .
N2 C1 N1 Cd1 172.27(17) . .
C3 C2 N1 C1 -0.6(5) . .
C3 C2 N1 Cd1 -170.1(3) . .
N1 C1 N2 C3 -2.0(4) . .
N1 C1 N2 C4 178.4(2) . .
C2 C3 N2 C1 1.6(5) . .
C2 C3 N2 C4 -178.9(4) . .
C9 C4 N2 C1 177.2(3) . .
C5 C4 N2 C1 12.4(5) . .
C5' C4 N2 C1 -18.9(5) . .
C9 C4 N2 C3 -2.3(5) . .
C5 C4 N2 C3 -167.1(4) . .
C5' C4 N2 C3 161.6(5) . .
N4 C18 N3 C16 0.2(2) . .
N4 C18 N3 C13 -179.87(19) . .
C17 C16 N3 C18 -0.8(2) . .
C17 C16 N3 C13 179.25(19) . .
C12 C13 N3 C18 178.3(2) . .
C14 C13 N3 C18 -1.0(3) . .
C12 C13 N3 C16 -1.8(3) . .
C14 C13 N3 C16 178.9(2) . .
N3 C18 N4 C17 0.5(2) . .
N3 C18 N4 Cd1 -173.24(13) . 1_655
C16 C17 N4 C18 -1.0(3) . .
C16 C17 N4 Cd1 172.02(15) . 1_655
N6 C25 N5 C26 0.3(3) . .
N6 C25 N5 C22 -178.03(19) . .
C27 C26 N5 C25 -0.6(3) . .
C27 C26 N5 C22 177.6(2) . .
C21 C22 N5 C25 -146.1(2) . .
C23 C22 N5 C25 33.6(3) . .
C21 C22 N5 C26 35.9(3) . .
C23 C22 N5 C26 -144.3(2) . .
N5 C25 N6 C27 0.2(3) . .
N5 C25 N6 Cd1 173.42(14) . 3_756
C26 C27 N6 C25 -0.6(3) . .
C26 C27 N6 Cd1 -174.32(16) . 3_756
O3 C28 O2 Cd1 173.64(16) . 4_565
O3 C28 O2 Cd1 1.0(2) . .
O2 C28 O3 Cd1 -1.1(2) . .
C1 N1 Cd1 N4 -36.1(5) . 1_455
C2 N1 Cd1 N4 131.9(4) . 1_455
C1 N1 Cd1 N6 117.3(2) . 3_756
C2 N1 Cd1 N6 -74.8(4) . 3_756
C1 N1 Cd1 O2 -160.2(2) . 4_566
C2 N1 Cd1 O2 7.8(4) . 4_566
C1 N1 Cd1 O4 40.5(2) . .
C2 N1 Cd1 O4 -151.6(4) . .
C1 N1 Cd1 O3 -88.0(2) . .
C2 N1 Cd1 O3 80.0(4) . .
C1 N1 Cd1 O2 -36.7(2) . .
C2 N1 Cd1 O2 131.3(4) . .
C28 O3 Cd1 N1 88.66(14) . .
C28 O3 Cd1 N4 -82.20(14) . 1_455
C28 O3 Cd1 N6 -163.64(14) . 3_756
C28 O3 Cd1 O2 -177.33(14) . 4_566
C28 O3 Cd1 O4 11.15(16) . .
C28 O3 Cd1 O2 0.56(12) . .
C28 O2 Cd1 N1 -85.96(13) . .
Cd1 O2 Cd1 N1 105.27(13) 4_565 .
C28 O2 Cd1 N4 94.16(12) . 1_455
Cd1 O2 Cd1 N4 -74.62(12) 4_565 1_455
C28 O2 Cd1 N6 164.32(14) . 3_756
Cd1 O2 Cd1 N6 -4.5(2) 4_565 3_756
C28 O2 Cd1 O2 1.85(16) . 4_566
Cd1 O2 Cd1 O2 -166.93(7) 4_565 4_566
C28 O2 Cd1 O4 -171.89(13) . .
Cd1 O2 Cd1 O4 19.33(12) 4_565 .
C28 O2 Cd1 O3 -0.56(12) . .
Cd1 O2 Cd1 O3 -169.34(15) 4_565 .
C15 C10 P1 O1 -111.4(2) . .
C11 C10 P1 O1 69.2(2) . .
C15 C10 P1 C19 12.4(2) . .
C11 C10 P1 C19 -166.96(19) . .
C15 C10 P1 C7 123.2(2) . .
C11 C10 P1 C7 -56.1(2) . .
C20 C19 P1 O1 23.65(19) . .
C24 C19 P1 O1 -153.01(17) . .
C20 C19 P1 C10 -102.22(18) . .
C24 C19 P1 C10 81.12(19) . .
C20 C19 P1 C7 147.09(17) . .
C24 C19 P1 C7 -29.6(2) . .
C6 C7 P1 O1 32.8(3) . .
C8 C7 P1 O1 -149.34(19) . .
C6 C7 P1 C10 158.6(3) . .
C8 C7 P1 C10 -23.5(2) . .
C6 C7 P1 C19 -88.9(3) . .
C8 C7 P1 C19 89.0(2) . .

loop_
_platon_squeeze_void_nr
_platon_squeeze_void_average_x
_platon_squeeze_void_average_y
_platon_squeeze_void_average_z
_platon_squeeze_void_volume
_platon_squeeze_void_count_electrons
1 0.015 0.000 -0.032 800.5 114.6
2 -0.080 0.500 -0.053 800.4 116.4
